data_7242688
loop_
_publ_author_name
'Bendix, Jesper'
'Bechgaard, Klaus'
'Christensen, J\/orn Bolstad'

_publ_section_title
;
 A new donor for charge-transfer systems: synthesis and properties of
 2,4,7,9-tetramethyl-1,6-dithiapyrene (TMDTP) and structure of
 (TMDTP)3(PF6)2&#x00B7;2THF and TMDTP--TCNQ
;
_journal_issue 24
_journal_name_full 'RSC Advances'
_journal_page_first 14607
_journal_page_last 14614
_journal_paper_doi 10.1039/D1RA00587A
_journal_volume 11
_journal_year 2021
_chemical_formula_moiety '0.16(C18 H16 S2), 0.11(F6 P), 0.11(C4 H8 O)'
_chemical_formula_sum 'C3.26 H3.37 F0.63 O0.11 P0.11 S0.32'
_chemical_formula_weight 69.65
_space_group_crystal_system triclinic
_space_group_IT_number 2
_space_group_name_Hall '-P 1'
_space_group_name_H-M_alt 'P -1'
_atom_sites_solution_hydrogens geom
_audit_creation_date 2020-07-23
_audit_creation_method
;
Olex2 1.2
(compiled 2018.05.29 svn.r3508 for OlexSys, GUI svn.r5506)
;
_audit_update_record
;
2020-12-22 deposited with the CCDC.	2021-03-30 downloaded from the CCDC.
;
_cell_angle_alpha 71.857(10)
_cell_angle_beta 77.095(10)
_cell_angle_gamma 72.995(10)
_cell_formula_units_Z 19
_cell_length_a 10.825(4)
_cell_length_b 11.925(4)
_cell_length_c 12.194(4)
_cell_measurement_reflns_used 6531
_cell_measurement_temperature 100(2)
_cell_measurement_theta_max 21.774
_cell_measurement_theta_min 2.450
_cell_volume 1415.2(9)
_computing_cell_refinement 'SAINT V8.38A (?, 2016)'
_computing_data_reduction 'SAINT V8.38A (?, 2016)'
_computing_molecular_graphics 'Olex2 (Dolomanov et al., 2009)'
_computing_publication_material 'Olex2 (Dolomanov et al., 2009)'
_computing_structure_refinement 'ShelXL (Sheldrick, 2015)'
_diffrn_ambient_temperature 100(2)
_diffrn_measured_fraction_theta_full 0.642
_diffrn_measured_fraction_theta_max 0.958
_diffrn_measurement_device_type 'Bruker APEX-II CCD'
_diffrn_measurement_method '\f and \w scans'
_diffrn_radiation_type MoK\a
_diffrn_radiation_wavelength 0.71073
_diffrn_reflns_av_R_equivalents 0.0837
_diffrn_reflns_av_unetI/netI 0.0727
_diffrn_reflns_Laue_measured_fraction_full 0.642
_diffrn_reflns_Laue_measured_fraction_max 0.958
_diffrn_reflns_limit_h_max 11
_diffrn_reflns_limit_h_min -11
_diffrn_reflns_limit_k_max 12
_diffrn_reflns_limit_k_min -12
_diffrn_reflns_limit_l_max 12
_diffrn_reflns_limit_l_min -12
_diffrn_reflns_number 13127
_diffrn_reflns_point_group_measured_fraction_full 0.642
_diffrn_reflns_point_group_measured_fraction_max 0.958
_diffrn_reflns_theta_full 25.242
_diffrn_reflns_theta_max 21.874
_diffrn_reflns_theta_min 2.369
_diffrn_standards_number 0
_exptl_absorpt_coefficient_mu 0.385
_exptl_absorpt_correction_T_max 0.7446
_exptl_absorpt_correction_T_min 0.6142
_exptl_absorpt_correction_type multi-scan
_exptl_absorpt_process_details
'SADABS-2016/2 (Bruker,2016/2) was used for absorption correction. wR2(int) was 0.1231 before and 0.0884 after correction. The Ratio of minimum to maximum transmission is 0.8249. The \l/2 correction factor is Not present.'
_exptl_crystal_colour 'dark violet'
_exptl_crystal_colour_modifier dark
_exptl_crystal_colour_primary violet
_exptl_crystal_density_diffrn 1.553
_exptl_crystal_description block
_exptl_crystal_F_000 686
_exptl_crystal_preparation 'From THF'
_exptl_crystal_size_max 0.152
_exptl_crystal_size_mid 0.149
_exptl_crystal_size_min 0.131
_refine_diff_density_max 1.030
_refine_diff_density_min -0.659
_refine_diff_density_rms 0.169
_refine_ls_extinction_method none
_refine_ls_goodness_of_fit_ref 1.209
_refine_ls_hydrogen_treatment constr
_refine_ls_matrix_type full
_refine_ls_number_parameters 385
_refine_ls_number_reflns 3278
_refine_ls_number_restraints 138
_refine_ls_restrained_S_all 1.183
_refine_ls_R_factor_all 0.1659
_refine_ls_R_factor_gt 0.1392
_refine_ls_shift/su_max 0.000
_refine_ls_shift/su_mean 0.000
_refine_ls_structure_factor_coef Fsqd
_refine_ls_weighting_details 'w=1/[\s^2^(Fo^2^)+(0.1111P)^2^+40.1471P] where P=(Fo^2^+2Fc^2^)/3'
_refine_ls_weighting_scheme calc
_refine_ls_wR_factor_gt 0.3674
_refine_ls_wR_factor_ref 0.3821
_reflns_Friedel_coverage 0.000
_reflns_number_gt 2480
_reflns_number_total 3278
_reflns_threshold_expression 'I > 2\s(I)'
_cod_data_source_file d1ra00587a2.cif
_cod_data_source_block d8v4392_0m_a
_cod_original_cell_volume 1415.2(8)
_cod_database_code 7242688
_shelxl_version_number 2013-3
_shelx_space_group_comment
;
The symmetry employed for this shelxl refinement is uniquely defined
by the following loop, which should always be used as a source of
symmetry information in preference to the above space-group names.
They are only intended as comments.
;
_shelx_estimated_absorpt_t_max 0.951
_shelx_estimated_absorpt_t_min 0.944
_olex2_refinement_description
;
1. Fixed Uiso
 At 1.2 times of:
  All C(H) groups, All C(H,H) groups
 At 1.5 times of:
  All C(H,H,H) groups
2. Rigid body (RIGU) restrains
 C00I, C00K, C00X, C00T, C00L, C00R, C17, C00Q, C00U, C00Z, C00G, C00E, C00D,
 C00M, C00P, C00H, C010, C00J, C00O, C00F, C00W
 with sigma for 1-2 distances of 0.004 and sigma for 1-3 distances of 0.004
3.a Secondary CH2 refined with riding coordinates:
 C013(H01G,H01H), C014(H01I,H01J), C015(H01K,H01L), C016(H01M,H01N)
3.b Aromatic/amide H refined with riding coordinates:
 C00G(H00G), C00J(H00J), C00K(H00K), C00M(H00M), C00P(H00P), C00T(H00T)
3.c Idealised Me refined as rotating group:
 C00N(H00H,H00I,H00L), C00S(H00A,H00B,H00C), C00V(H00N,H00O,H00Q), C00Y(H00D,
 H00E,H00F), C011(H01A,H01B,H01C), C012(H01D,H01E,H01F)
;
_olex2_exptl_crystal_mounting_method 'silicone grease on kapton loop'
_olex2_submission_special_instructions 'No special instructions were received'

loop_
_space_group_symop_operation_xyz
'x, y, z'
'-x, -y, -z'

loop_
_atom_site_label
_atom_site_type_symbol
_atom_site_fract_x
_atom_site_fract_y
_atom_site_fract_z
_atom_site_U_iso_or_equiv
_atom_site_adp_type
_atom_site_occupancy
_atom_site_site_symmetry_order
_atom_site_calc_flag
_atom_site_refinement_flags_posn
_atom_site_refinement_flags_adp
_atom_site_refinement_flags_occupancy
_atom_site_disorder_assembly
_atom_site_disorder_group
S2 S 0.4713(4) 0.7158(4) 0.7280(3) 0.0290(11) Uani 1 1 d . . . . .
S1 S 0.2046(4) 1.2636(4) 0.3692(4) 0.0324(11) Uani 1 1 d . . . . .
S3 S 0.8948(4) 0.2416(4) 0.2700(4) 0.0346(12) Uani 1 1 d . . . . .
F005 F 0.5409(12) 0.5796(10) 0.0759(9) 0.063(3) Uani 1 1 d . . . . .
F006 F 0.6750(12) 0.6949(11) 0.2051(9) 0.069(4) Uani 1 1 d . . . . .
O00C O 1.0620(16) 0.7321(14) 0.1161(15) 0.080(5) Uani 1 1 d . . . . .
P1 P 0.6084(5) 0.6371(4) 0.1396(4) 0.0339(12) Uani 1 1 d . . . . .
C17 C 0.3578(13) 0.9487(13) 0.6023(12) 0.021(3) Uani 1 1 d . U . . .
C00D C 0.3607(14) 0.9127(14) 0.8147(12) 0.024(3) Uani 1 1 d . U . . .
C00E C 0.3248(15) 0.9933(14) 0.7043(13) 0.028(3) Uani 1 1 d . U . . .
C00F C 1.0391(13) -0.0928(13) 0.6491(12) 0.023(3) Uani 1 1 d . U . . .
C00G C 0.2548(14) 1.1134(14) 0.6975(13) 0.026(3) Uani 1 1 d . U . . .
H00G H 0.2330 1.1403 0.7666 0.032 Uiso 1 1 calc R . . . .
C00H C 0.8392(15) 0.2736(14) 0.4906(14) 0.033(4) Uani 1 1 d . U . . .
C00I C 0.3153(14) 1.0668(14) 0.2828(13) 0.026(3) Uani 1 1 d . U . . .
C00J C 0.9262(15) 0.1112(14) 0.6564(13) 0.028(3) Uani 1 1 d . U . . .
H00J H 0.8931 0.1692 0.7009 0.033 Uiso 1 1 calc R . . . .
C00K C 0.2499(14) 1.1845(14) 0.2658(14) 0.028(3) Uani 1 1 d . U . . .
H00K H 0.2273 1.2268 0.1902 0.034 Uiso 1 1 calc R . . . .
C00L C 0.4574(14) 0.7875(14) 0.5038(13) 0.027(3) Uani 1 1 d . U . . .
C00M C 0.4227(14) 0.7945(13) 0.8273(13) 0.024(3) Uani 1 1 d . U . . .
H00M H 0.4412 0.7500 0.9037 0.029 Uiso 1 1 calc R . . . .
C00N C 0.7703(17) 0.3551(15) 0.5723(15) 0.039(4) Uani 1 1 d . . . . .
H00H H 0.8348 0.3657 0.6109 0.058 Uiso 1 1 calc GR . . . .
H00I H 0.7062 0.3172 0.6313 0.058 Uiso 1 1 calc GR . . . .
H00L H 0.7257 0.4345 0.5271 0.058 Uiso 1 1 calc GR . . . .
C00O C 0.9859(14) -0.0053(14) 0.7124(13) 0.026(3) Uani 1 1 d . U . . .
C00P C 0.8289(15) 0.3165(14) 0.3781(14) 0.030(4) Uani 1 1 d . U . . .
H00P H 0.7795 0.3978 0.3541 0.036 Uiso 1 1 calc R . . . .
C00Q C 0.3196(13) 1.0322(13) 0.4969(12) 0.022(3) Uani 1 1 d . U . . .
C00R C 0.4252(14) 0.8282(13) 0.6028(13) 0.026(3) Uani 1 1 d . U . . .
C00S C 0.3218(16) 0.9631(15) 0.9205(13) 0.033(4) Uani 1 1 d . . . . .
H00A H 0.3517 1.0378 0.9026 0.050 Uiso 1 1 calc GR . . . .
H00B H 0.3619 0.9030 0.9862 0.050 Uiso 1 1 calc GR . . . .
H00C H 0.2266 0.9813 0.9411 0.050 Uiso 1 1 calc GR . . . .
C00T C 0.4223(14) 0.8675(13) 0.4009(13) 0.024(3) Uani 1 1 d . U . . .
H00T H 0.4471 0.8391 0.3326 0.029 Uiso 1 1 calc R . . . .
C00U C 0.2512(15) 1.1550(14) 0.4938(13) 0.028(3) Uani 1 1 d . U . . .
C00V C 0.9964(16) -0.0411(16) 0.8419(13) 0.036(4) Uani 1 1 d . . . . .
H00N H 0.9300 -0.0855 0.8863 0.054 Uiso 1 1 calc GR . . . .
H00O H 0.9827 0.0323 0.8677 0.054 Uiso 1 1 calc GR . . . .
H00Q H 1.0834 -0.0930 0.8551 0.054 Uiso 1 1 calc GR . . . .
C00W C 1.0318(13) -0.0624(13) 0.5285(13) 0.022(3) Uani 1 1 d . U . . .
C00X C 0.3517(14) 0.9892(14) 0.3905(13) 0.026(3) Uani 1 1 d . U . . .
C00Y C 0.5315(16) 0.6536(14) 0.5083(15) 0.035(4) Uani 1 1 d . . . . .
H00D H 0.6051 0.6305 0.5518 0.053 Uiso 1 1 calc GR . . . .
H00E H 0.5643 0.6455 0.4288 0.053 Uiso 1 1 calc GR . . . .
H00F H 0.4720 0.6002 0.5472 0.053 Uiso 1 1 calc GR . . . .
C00Z C 0.2157(15) 1.1946(14) 0.5967(13) 0.029(3) Uani 1 1 d . U . . .
C010 C 0.9114(14) 0.1491(13) 0.5415(13) 0.025(3) Uani 1 1 d . U . . .
C011 C 0.3432(17) 1.0148(16) 0.1765(14) 0.037(4) Uani 1 1 d . . . . .
H01A H 0.3010 0.9475 0.1953 0.055 Uiso 1 1 calc GR . . . .
H01B H 0.4377 0.9853 0.1566 0.055 Uiso 1 1 calc GR . . . .
H01C H 0.3088 1.0787 0.1101 0.055 Uiso 1 1 calc GR . . . .
C012 C 0.1341(16) 1.3221(15) 0.5927(15) 0.037(4) Uani 1 1 d . . . . .
H01D H 0.1230 1.3374 0.6692 0.055 Uiso 1 1 calc GR . . . .
H01E H 0.0483 1.3309 0.5727 0.055 Uiso 1 1 calc GR . . . .
H01F H 0.1780 1.3807 0.5336 0.055 Uiso 1 1 calc GR . . . .
C013 C 1.079(2) 0.5274(17) 0.1344(19) 0.063(6) Uani 1 1 d . . . . .
H01G H 1.0873 0.4731 0.0846 0.076 Uiso 1 1 calc R . . . .
H01H H 1.0345 0.4936 0.2132 0.076 Uiso 1 1 calc R . . . .
C014 C 1.197(2) 0.681(2) 0.092(2) 0.072(7) Uani 1 1 d . . . . .
H01I H 1.2475 0.7133 0.1279 0.086 Uiso 1 1 calc R . . . .
H01J H 1.2262 0.7012 0.0063 0.086 Uiso 1 1 calc R . . . .
C015 C 1.006(2) 0.6529(18) 0.0824(18) 0.060(6) Uani 1 1 d . . . . .
H01K H 1.0180 0.6699 -0.0036 0.072 Uiso 1 1 calc R . . . .
H01L H 0.9121 0.6645 0.1127 0.072 Uiso 1 1 calc R . . . .
C016 C 1.220(2) 0.5447(18) 0.1405(19) 0.065(6) Uani 1 1 d . . . . .
H01M H 1.2396 0.5183 0.2216 0.078 Uiso 1 1 calc R . . . .
H01N H 1.2915 0.5007 0.0915 0.078 Uiso 1 1 calc R . . . .
F9 F 0.5483(12) 0.5644(10) 0.2627(9) 0.062(3) Uani 1 1 d . . . . .
F8 F 0.7314(11) 0.5258(11) 0.1405(10) 0.070(3) Uani 1 1 d . . . . .
F7 F 0.6678(15) 0.7078(12) 0.0201(10) 0.086(4) Uani 1 1 d . . . . .
F10 F 0.4822(15) 0.7472(13) 0.1431(13) 0.094(5) Uani 1 1 d . . . . .

loop_
_atom_site_aniso_label
_atom_site_aniso_U_11
_atom_site_aniso_U_22
_atom_site_aniso_U_33
_atom_site_aniso_U_23
_atom_site_aniso_U_13
_atom_site_aniso_U_12
S2 0.033(2) 0.033(2) 0.024(2) -0.0042(18) -0.0092(18) -0.0131(19)
S1 0.032(2) 0.030(2) 0.033(2) -0.0020(18) -0.0077(19) -0.0091(19)
S3 0.032(3) 0.035(2) 0.032(2) -0.0029(19) -0.0079(19) -0.0049(19)
F005 0.082(8) 0.075(8) 0.058(7) -0.033(6) -0.022(6) -0.031(7)
F006 0.101(10) 0.092(9) 0.048(7) -0.034(6) -0.010(6) -0.056(8)
O00C 0.077(12) 0.066(10) 0.105(13) -0.037(9) -0.007(10) -0.019(9)
P1 0.043(3) 0.032(2) 0.030(3) -0.009(2) -0.014(2) -0.007(2)
C17 0.013(7) 0.032(5) 0.024(5) -0.006(4) -0.001(4) -0.015(4)
C00D 0.023(8) 0.033(5) 0.023(6) -0.008(4) -0.006(5) -0.016(5)
C00E 0.029(8) 0.034(5) 0.025(5) -0.006(4) -0.004(5) -0.014(5)
C00F 0.013(7) 0.034(7) 0.025(6) -0.007(5) -0.001(5) -0.013(5)
C00G 0.024(7) 0.035(5) 0.025(6) -0.010(4) -0.001(5) -0.016(5)
C00H 0.027(8) 0.031(6) 0.042(6) -0.011(5) -0.004(6) -0.006(6)
C00I 0.019(7) 0.037(6) 0.024(6) -0.008(4) 0.000(5) -0.014(5)
C00J 0.028(8) 0.031(6) 0.031(6) -0.014(4) -0.005(5) -0.010(5)
C00K 0.015(7) 0.038(6) 0.036(9) -0.005(5) -0.005(6) -0.015(5)
C00L 0.021(8) 0.037(6) 0.025(5) -0.008(4) -0.004(5) -0.012(5)
C00M 0.020(8) 0.030(6) 0.025(8) -0.001(5) -0.001(6) -0.018(5)
C00N 0.041(11) 0.035(10) 0.049(11) -0.014(8) -0.015(9) -0.013(8)
C00O 0.013(7) 0.033(6) 0.032(6) -0.009(4) 0.002(5) -0.011(5)
C00P 0.022(9) 0.028(8) 0.044(7) -0.010(6) -0.007(6) -0.009(7)
C00Q 0.014(7) 0.034(5) 0.026(5) -0.008(4) -0.002(4) -0.017(4)
C00R 0.024(7) 0.031(5) 0.025(6) -0.005(4) -0.002(5) -0.014(5)
C00S 0.042(10) 0.052(11) 0.023(9) -0.028(8) 0.000(8) -0.021(9)
C00T 0.023(7) 0.033(5) 0.021(5) -0.008(4) 0.000(5) -0.014(5)
C00U 0.026(8) 0.035(6) 0.027(6) -0.009(4) -0.006(5) -0.012(5)
C00V 0.028(10) 0.058(11) 0.028(9) -0.016(8) 0.002(8) -0.021(9)
C00W 0.014(8) 0.027(7) 0.027(6) -0.004(5) -0.004(5) -0.013(6)
C00X 0.018(7) 0.035(5) 0.028(5) -0.008(4) -0.001(4) -0.015(5)
C00Y 0.023(9) 0.036(10) 0.041(10) -0.013(8) 0.009(8) -0.004(8)
C00Z 0.029(8) 0.035(6) 0.028(5) -0.010(4) -0.004(5) -0.016(5)
C010 0.018(8) 0.028(6) 0.034(6) -0.012(5) -0.002(5) -0.012(5)
C011 0.035(10) 0.049(11) 0.032(10) -0.014(8) -0.003(8) -0.017(9)
C012 0.033(10) 0.041(10) 0.042(10) -0.022(8) 0.007(8) -0.015(8)
C013 0.091(17) 0.038(12) 0.059(14) -0.014(10) 0.002(12) -0.022(11)
C014 0.066(17) 0.062(15) 0.088(17) -0.011(13) -0.002(13) -0.034(13)
C015 0.087(17) 0.054(13) 0.054(13) -0.014(10) -0.029(12) -0.028(12)
C016 0.098(18) 0.049(13) 0.057(13) -0.017(10) -0.041(13) -0.007(12)
F9 0.092(9) 0.068(7) 0.039(6) -0.021(5) 0.010(6) -0.045(7)
F8 0.056(7) 0.076(8) 0.062(7) -0.020(6) -0.017(6) 0.015(6)
F7 0.136(13) 0.079(9) 0.048(7) 0.001(6) -0.002(7) -0.060(9)
F10 0.105(11) 0.084(10) 0.094(10) -0.043(8) -0.034(9) 0.012(8)

loop_
_atom_type_symbol
_atom_type_description
_atom_type_scat_dispersion_real
_atom_type_scat_dispersion_imag
_atom_type_scat_source
C C 0.0033 0.0016 'International Tables Vol C Tables 4.2.6.8 and 6.1.1.4'
H H 0.0000 0.0000 'International Tables Vol C Tables 4.2.6.8 and 6.1.1.4'
F F 0.0171 0.0103 'International Tables Vol C Tables 4.2.6.8 and 6.1.1.4'
O O 0.0106 0.0060 'International Tables Vol C Tables 4.2.6.8 and 6.1.1.4'
P P 0.1023 0.0942 'International Tables Vol C Tables 4.2.6.8 and 6.1.1.4'
S S 0.1246 0.1234 'International Tables Vol C Tables 4.2.6.8 and 6.1.1.4'

loop_
_geom_angle_atom_site_label_1
_geom_angle_atom_site_label_2
_geom_angle_atom_site_label_3
_geom_angle
_geom_angle_site_symmetry_1
_geom_angle_site_symmetry_3
_geom_angle_publ_flag
C00M S2 C00R 101.3(7) . . ?
C00K S1 C00U 103.4(8) . . ?
C00P S3 C00F 102.1(7) . 2_756 ?
C014 O00C C015 101.3(16) . . ?
F005 P1 F006 179.3(7) . . ?
F005 P1 F9 90.6(6) . . ?
F005 P1 F8 89.3(7) . . ?
F005 P1 F10 90.9(7) . . ?
F006 P1 F10 88.7(8) . . ?
F9 P1 F006 88.8(6) . . ?
F9 P1 F10 88.9(8) . . ?
F8 P1 F006 91.0(7) . . ?
F8 P1 F9 89.2(7) . . ?
F8 P1 F10 178.0(8) . . ?
F7 P1 F005 89.8(7) . . ?
F7 P1 F006 90.8(7) . . ?
F7 P1 F9 179.6(8) . . ?
F7 P1 F8 90.6(8) . . ?
F7 P1 F10 91.3(8) . . ?
C00Q C17 C00E 117.1(13) . . ?
C00R C17 C00E 123.2(13) . . ?
C00R C17 C00Q 119.7(13) . . ?
C00E C00D C00S 118.1(14) . . ?
C00M C00D C00E 122.6(14) . . ?
C00M C00D C00S 119.3(14) . . ?
C17 C00E C00D 119.9(14) . . ?
C00G C00E C17 119.9(14) . . ?
C00G C00E C00D 120.2(14) . . ?
C00O C00F S3 116.2(11) . 2_756 ?
C00O C00F C00W 120.6(14) . . ?
C00W C00F S3 123.0(11) . 2_756 ?
C00Z C00G C00E 123.6(14) . . ?
C00P C00H C00N 119.0(15) . . ?
C00P C00H C010 122.8(15) . . ?
C010 C00H C00N 118.2(14) . . ?
C00K C00I C00X 124.9(14) . . ?
C00K C00I C011 115.6(14) . . ?
C00X C00I C011 119.4(14) . . ?
C010 C00J C00O 124.5(14) . . ?
C00I C00K S1 125.2(13) . . ?
C00R C00L C00Y 120.7(14) . . ?
C00T C00L C00R 118.7(14) . . ?
C00T C00L C00Y 120.6(14) . . ?
C00D C00M S2 129.1(12) . . ?
C00F C00O C00V 119.2(14) . . ?
C00J C00O C00F 119.5(14) . . ?
C00J C00O C00V 121.3(14) . . ?
C00H C00P S3 127.5(13) . . ?
C17 C00Q C00U 120.9(13) . . ?
C17 C00Q C00X 118.5(13) . . ?
C00U C00Q C00X 120.7(13) . . ?
C17 C00R S2 123.8(11) . . ?
C00L C00R S2 113.7(12) . . ?
C00L C00R C17 122.4(14) . . ?
C00L C00T C00X 123.9(14) . . ?
C00Q C00U S1 124.0(11) . . ?
C00Z C00U S1 115.4(12) . . ?
C00Z C00U C00Q 120.5(14) . . ?
C00F C00W C00W 118.5(16) . 2_756 ?
C00F C00W C010 122.6(13) . 2_756 ?
C010 C00W C00W 118.8(16) 2_756 2_756 ?
C00I C00X C00Q 121.6(14) . . ?
C00T C00X C00I 121.6(14) . . ?
C00T C00X C00Q 116.8(13) . . ?
C00G C00Z C00U 117.9(14) . . ?
C00G C00Z C012 122.7(14) . . ?
C00U C00Z C012 119.4(14) . . ?
C00J C010 C00H 120.8(14) . . ?
C00J C010 C00W 117.9(14) . 2_756 ?
C00W C010 C00H 121.3(13) 2_756 . ?
C015 C013 C016 103.1(15) . . ?
O00C C014 C016 107.8(17) . . ?
O00C C015 C013 105.6(17) . . ?
C014 C016 C013 99.7(17) . . ?

loop_
_geom_bond_atom_site_label_1
_geom_bond_atom_site_label_2
_geom_bond_distance
_geom_bond_site_symmetry_2
_geom_bond_publ_flag
S2 C00M 1.661(16) . ?
S2 C00R 1.746(15) . ?
S1 C00K 1.707(16) . ?
S1 C00U 1.724(16) . ?
S3 C00F 1.765(15) 2_756 ?
S3 C00P 1.727(16) . ?
F005 P1 1.576(11) . ?
F006 P1 1.590(11) . ?
O00C C014 1.42(3) . ?
O00C C015 1.45(2) . ?
P1 F9 1.585(11) . ?
P1 F8 1.580(12) . ?
P1 F7 1.543(12) . ?
P1 F10 1.597(14) . ?
C17 C00E 1.44(2) . ?
C17 C00Q 1.42(2) . ?
C17 C00R 1.41(2) . ?
C00D C00E 1.45(2) . ?
C00D C00M 1.35(2) . ?
C00D C00S 1.51(2) . ?
C00E C00G 1.40(2) . ?
C00F S3 1.765(15) 2_756 ?
C00F C00O 1.40(2) . ?
C00F C00W 1.41(2) . ?
C00G C00Z 1.37(2) . ?
C00H C00N 1.53(2) . ?
C00H C00P 1.32(2) . ?
C00H C010 1.47(2) . ?
C00I C00K 1.35(2) . ?
C00I C00X 1.41(2) . ?
C00I C011 1.54(2) . ?
C00J C00O 1.38(2) . ?
C00J C010 1.36(2) . ?
C00L C00R 1.38(2) . ?
C00L C00T 1.37(2) . ?
C00L C00Y 1.55(2) . ?
C00O C00V 1.52(2) . ?
C00Q C00U 1.43(2) . ?
C00Q C00X 1.48(2) . ?
C00T C00X 1.41(2) . ?
C00U C00Z 1.41(2) . ?
C00W C00W 1.46(3) 2_756 ?
C00W C010 1.46(2) 2_756 ?
C00Z C012 1.51(2) . ?
C010 C00W 1.46(2) 2_756 ?
C013 C015 1.48(3) . ?
C013 C016 1.63(3) . ?
C014 C016 1.51(3) . ?
